data_4313879
loop_
_publ_author_name
'Carlos Platas-Iglesias'
'David Esteban'
'Vicente Ojea'
'Fernando Avecilla'
'Andr\'es de Blas'
'Teresa Rodr\'iguez-Blas'

_publ_section_title
;
 Templating Schiff-Base Lateral Macrobicycles: An Experimental and
 Theoretical Structural Study of the Intermediates
;
_journal_name_full 'Inorganic Chemistry'
_journal_page_first 4299
_journal_page_last 4307
_journal_paper_doi 10.1021/ic034266t
_journal_volume 42
_journal_year 2003
_chemical_formula_sum 'C26 H40 Ba Cl2 N4 O12'
_chemical_formula_weight 808.86
_chemical_name_systematic
; 
 ? 
;
_space_group_IT_number 2
_symmetry_cell_setting triclinic
_symmetry_space_group_name_Hall '-P 1'
_symmetry_space_group_name_H-M 'P -1'
_atom_sites_solution_hydrogens geom
_atom_sites_solution_primary direct
_atom_sites_solution_secondary difmap
_audit_creation_method SHELXL-97
_cell_angle_alpha 85.0750(10)
_cell_angle_beta 80.9070(10)
_cell_angle_gamma 61.6270(10)
_cell_formula_units_Z 2
_cell_length_a 10.467
_cell_length_b 10.4755(2)
_cell_length_c 16.9911(3)
_cell_measurement_temperature 293(2)
_cell_volume 1618.50(4)
_computing_cell_refinement 'Siemens SAINT'
_computing_data_collection 'Siemens SMART'
_computing_data_reduction 'Siemens SHELXTL'
_computing_molecular_graphics 'Siemens SHELXTL'
_computing_publication_material 'Siemens SHELXTL'
_computing_structure_refinement 'SHELXL-97 (Sheldrick, 1997)'
_computing_structure_solution 'SHELXS-97 (Sheldrick, 1990)'
_diffrn_ambient_temperature 293(2)
_diffrn_measured_fraction_theta_full 0.966
_diffrn_measured_fraction_theta_max 0.966
_diffrn_measurement_device_type 'CCD area detector'
_diffrn_measurement_method 'phi and omega scans'
_diffrn_radiation_monochromator graphite
_diffrn_radiation_source 'fine-focus sealed tube'
_diffrn_radiation_type MoK\a
_diffrn_radiation_wavelength 0.71073
_diffrn_reflns_av_R_equivalents 0.0295
_diffrn_reflns_av_sigmaI/netI 0.0751
_diffrn_reflns_limit_h_max 13
_diffrn_reflns_limit_h_min -13
_diffrn_reflns_limit_k_max 11
_diffrn_reflns_limit_k_min -13
_diffrn_reflns_limit_l_max 22
_diffrn_reflns_limit_l_min -22
_diffrn_reflns_number 10869
_diffrn_reflns_theta_full 28.22
_diffrn_reflns_theta_max 28.22
_diffrn_reflns_theta_min 1.21
_exptl_absorpt_coefficient_mu 1.458
_exptl_absorpt_correction_T_max 0.6294
_exptl_absorpt_correction_T_min 0.5293
_exptl_absorpt_correction_type empirical
_exptl_crystal_colour Colourless
_exptl_crystal_density_diffrn 1.660
_exptl_crystal_density_method 'not measured'
_exptl_crystal_description Block
_exptl_crystal_F_000 820
_exptl_crystal_size_max 0.50
_exptl_crystal_size_mid 0.40
_exptl_crystal_size_min 0.35
_refine_diff_density_max 1.121
_refine_diff_density_min -0.858
_refine_diff_density_rms 0.099
_refine_ls_extinction_method none
_refine_ls_goodness_of_fit_ref 0.987
_refine_ls_hydrogen_treatment mixed
_refine_ls_matrix_type full
_refine_ls_number_parameters 455
_refine_ls_number_reflns 7715
_refine_ls_number_restraints 213
_refine_ls_restrained_S_all 0.978
_refine_ls_R_factor_all 0.0764
_refine_ls_R_factor_gt 0.0489
_refine_ls_shift/su_max 0.001
_refine_ls_shift/su_mean 0.000
_refine_ls_structure_factor_coef Fsqd
_refine_ls_weighting_details 'calc w=1/[\s^2^(Fo^2^)+(0.0512P)^2^+0.0000P] where P=(Fo^2^+2Fc^2^)/3'
_refine_ls_weighting_scheme calc
_refine_ls_wR_factor_gt 0.0993
_refine_ls_wR_factor_ref 0.1131
_reflns_number_gt 5760
_reflns_number_total 7715
_reflns_threshold_expression >2sigma(I)
_cod_data_source_file ic034266tsi20030311_120831_1.cif
_cod_data_source_block compound3
_cod_depositor_comments
;
The following automatic conversions were performed:

'_symmetry_cell_setting' value 'Triclinic' changed to 'triclinic'
according to the built-in table from CIF Core dictionary named
'cif_core.dic' version 2.4.1 from
2010-06-29.

'_exptl_absorpt_correction_type' value 'Empirical'
changed to 'empirical' according to the built-in table from CIF Core
dictionary named 'cif_core.dic' version 2.4.1 from 2010-06-29.

Automatic conversion script
Id: cif_fix_values 1646 2011-03-28 12:23:43Z adriana 
;
_cod_original_cell_volume 1618.47(4)
_cod_database_code 4313879

loop_
_symmetry_equiv_pos_as_xyz
'x, y, z'
'-x, -y, -z'

loop_
_atom_site_label
_atom_site_type_symbol
_atom_site_fract_x
_atom_site_fract_y
_atom_site_fract_z
_atom_site_U_iso_or_equiv
_atom_site_adp_type
_atom_site_occupancy
_atom_site_symmetry_multiplicity
_atom_site_calc_flag
_atom_site_refinement_flags
_atom_site_disorder_assembly
_atom_site_disorder_group
Ba1 Ba -0.06993(3) 0.65285(3) 0.715858(15) 0.03944(9) Uani 1 1 d . A .
Cl1 Cl -0.24786(14) 0.54357(16) 0.59369(9) 0.0727(4) Uani 1 1 d DU . .
Cl2 Cl -0.23390(13) 1.05275(13) 1.00514(8) 0.0577(3) Uani 1 1 d . . .
O1 O 0.2159(4) 0.4261(4) 0.6902(2) 0.0682(10) Uani 1 1 d DU . .
O2 O 0.1733(4) 0.6991(4) 0.7081(2) 0.0662(9) Uani 1 1 d DU . .
O3 O -0.3275(3) 0.8845(3) 0.7821(2) 0.0588(9) Uani 1 1 d DU . .
O4 O -0.2827(4) 0.6054(4) 0.8122(2) 0.0649(10) Uani 1 1 d . . .
O5 O -0.1000(4) 0.4638(4) 0.6105(2) 0.0718(10) Uani 1 1 d DU A .
O6 O -0.3081(4) 0.6856(4) 0.6250(3) 0.0838(12) Uani 1 1 d DU A .
O7 O -0.3272(6) 0.4735(7) 0.6310(5) 0.146(2) Uani 1 1 d DU A .
O8A O -0.242(3) 0.554(2) 0.5096(5) 0.129(6) Uani 0.84(7) 1 d PDU A 1
O8B O -0.275(10) 0.520(12) 0.519(3) 0.135(11) Uani 0.16(7) 1 d PDU A 2
O9 O -0.3584(5) 1.0327(5) 1.0002(3) 0.1091(17) Uani 1 1 d . . .
O10 O -0.2519(5) 1.1824(4) 0.9650(3) 0.0982(15) Uani 1 1 d . . .
O11 O -0.1077(4) 0.9338(4) 0.9684(3) 0.0904(13) Uani 1 1 d . . .
O12 O -0.2196(5) 1.0586(5) 1.0871(2) 0.0888(13) Uani 1 1 d . . .
N1 N -0.0253(5) 0.7549(4) 0.5510(2) 0.0578(10) Uani 1 1 d . . .
H1N H 0.0602 0.7539 0.5673 0.050 Uiso 1 1 d R A .
N2 N -0.0482(4) 0.6610(4) 0.8867(2) 0.0506(9) Uani 1 1 d . . .
H2N H -0.0066 0.6801 0.5289 0.050 Uiso 1 1 d R A .
N3 N 0.0081(4) 0.3714(4) 0.8064(2) 0.0502(9) Uani 1 1 d . . .
H3N H -0.0693 0.7677 0.8809 0.050 Uiso 1 1 d R A .
N4 N -0.0969(5) 0.9545(4) 0.7037(2) 0.0551(10) Uani 1 1 d . . .
H4N H -0.1172 0.6323 0.9011 0.050 Uiso 1 1 d R A .
C1 C 0.1284(6) 0.2620(6) 0.7507(4) 0.0737(16) Uani 1 1 d . A .
H1A H 0.0887 0.2593 0.7034 0.088 Uiso 1 1 d R . .
H1B H 0.1618 0.1674 0.7764 0.088 Uiso 1 1 d R . .
C2 C 0.2585(6) 0.2877(7) 0.7256(4) 0.0750(16) Uani 1 1 d . A .
H2A H 0.3062 0.2799 0.7716 0.090 Uiso 1 1 d R . .
H2B H 0.3284 0.2141 0.6879 0.090 Uiso 1 1 d R . .
C3A C 0.3438(15) 0.4439(17) 0.6991(13) 0.068(4) Uani 0.389(18) 1 d PDU A 1
H3A1 H 0.4329 0.3685 0.6714 0.082 Uiso 0.389(18) 1 d PR A 1
H3A2 H 0.3548 0.4420 0.7549 0.082 Uiso 0.389(18) 1 d PR A 1
C4A C 0.3094(16) 0.5890(15) 0.6624(13) 0.075(5) Uani 0.389(18) 1 d PDU A 1
H4A1 H 0.3897 0.6103 0.6637 0.090 Uiso 0.389(18) 1 d PR A 1
H4A2 H 0.2950 0.5902 0.6073 0.090 Uiso 0.389(18) 1 d PR A 1
C3B C 0.3284(12) 0.4681(14) 0.6572(7) 0.072(3) Uani 0.611(18) 1 d PDU A 2
H3B1 H 0.3151 0.5028 0.6028 0.086 Uiso 0.611(18) 1 d PR A 2
H3B2 H 0.4244 0.3840 0.6563 0.086 Uiso 0.611(18) 1 d PR A 2
C4B C 0.3204(10) 0.5830(12) 0.7066(8) 0.071(3) Uani 0.611(18) 1 d PDU A 2
H4B1 H 0.3416 0.5473 0.7600 0.085 Uiso 0.611(18) 1 d PR A 2
H4B2 H 0.3901 0.6160 0.6825 0.085 Uiso 0.611(18) 1 d PR A 2
C5 C 0.1644(7) 0.8330(7) 0.7285(4) 0.0775(17) Uani 1 1 d . A .
H5A H 0.2009 0.8731 0.6822 0.093 Uiso 1 1 d R . .
H5B H 0.2245 0.8163 0.7701 0.093 Uiso 1 1 d R . .
C6 C 0.0101(7) 0.9373(7) 0.7559(3) 0.0736(17) Uani 1 1 d . A .
H6A H -0.0176 0.9058 0.8082 0.088 Uiso 1 1 d R . .
H6B H 0.0037 1.0315 0.7619 0.088 Uiso 1 1 d R . .
C7 C -0.2458(7) 1.0571(6) 0.7419(4) 0.085(2) Uani 1 1 d DU A .
H7A H -0.2378 1.1360 0.7628 0.102 Uiso 1 1 d R . .
H7B H -0.3061 1.0982 0.6992 0.102 Uiso 1 1 d R . .
C8A C -0.3260(9) 1.0145(9) 0.8026(6) 0.062(3) Uani 0.602(14) 1 d PDU A 1
H8A1 H -0.4260 1.0919 0.8120 0.074 Uiso 0.602(14) 1 d PR A 1
H8A2 H -0.2830 0.9980 0.8515 0.074 Uiso 0.602(14) 1 d PR A 1
C8B C -0.3518(12) 1.0201(11) 0.7442(9) 0.055(4) Uani 0.398(14) 1 d PDU A 2
H8B1 H -0.3691 1.0176 0.6901 0.067 Uiso 0.398(14) 1 d PR A 2
H8B2 H -0.4409 1.0957 0.7718 0.067 Uiso 0.398(14) 1 d PR A 2
C9A C -0.4175(12) 0.8565(11) 0.8501(8) 0.066(4) Uani 0.512(15) 1 d PDU A 1
H9A1 H -0.3773 0.8501 0.8989 0.080 Uiso 0.512(15) 1 d PR A 1
H9A2 H -0.5168 0.9359 0.8553 0.080 Uiso 0.512(15) 1 d PR A 1
C9B C -0.4501(10) 0.8557(11) 0.7908(9) 0.068(4) Uani 0.488(15) 1 d PDU A 2
H9B1 H -0.4684 0.8429 0.7385 0.082 Uiso 0.488(15) 1 d PR A 2
H9B2 H -0.5372 0.9369 0.8160 0.082 Uiso 0.488(15) 1 d PR A 2
C10 C -0.4182(6) 0.7240(6) 0.8389(4) 0.0742(16) Uani 1 1 d DU A .
H10A H -0.4580 0.6966 0.8890 0.089 Uiso 1 1 d R . .
H10B H -0.4849 0.7421 0.8007 0.089 Uiso 1 1 d R . .
C11 C -0.2628(6) 0.4696(6) 0.8461(3) 0.0652(14) Uani 1 1 d . A .
H11A H -0.3442 0.4541 0.8384 0.078 Uiso 1 1 d R . .
H11B H -0.2600 0.4690 0.9030 0.078 Uiso 1 1 d R . .
C12 C -0.1216(6) 0.3493(6) 0.8070(3) 0.0633(14) Uani 1 1 d . A .
H12A H -0.1042 0.2585 0.8345 0.076 Uiso 1 1 d R . .
H12B H -0.1325 0.3403 0.7525 0.076 Uiso 1 1 d R . .
C13 C -0.0635(6) 1.0107(6) 0.6245(3) 0.0580(13) Uani 1 1 d . A .
H13A H 0.0382 0.9490 0.6039 0.070 Uiso 1 1 d R . .
H13B H -0.0757 1.1072 0.6307 0.070 Uiso 1 1 d R . .
C14 C -0.1579(5) 1.0177(6) 0.5657(3) 0.0560(12) Uani 1 1 d . . .
C15 C -0.2736(7) 1.1527(7) 0.5440(4) 0.0816(18) Uani 1 1 d . A .
H15 H -0.2884 1.2390 0.5644 0.098 Uiso 1 1 d R . .
C16 C -0.3654(7) 1.1560(10) 0.4922(5) 0.101(2) Uani 1 1 d . . .
H16 H -0.4419 1.2441 0.4787 0.122 Uiso 1 1 d R A .
C17 C -0.3470(8) 1.0344(11) 0.4611(4) 0.101(2) Uani 1 1 d . A .
H17 H -0.4096 1.0386 0.4266 0.121 Uiso 1 1 d R . .
C18 C -0.2346(8) 0.9023(8) 0.4794(4) 0.0809(18) Uani 1 1 d . . .
H18 H -0.2218 0.8185 0.4569 0.097 Uiso 1 1 d R A .
C19 C -0.1381(6) 0.8919(6) 0.5319(3) 0.0572(13) Uani 1 1 d . A .
C20 C 0.0479(7) 0.3501(6) 0.8887(3) 0.0629(14) Uani 1 1 d . A .
H20A H 0.0970 0.2468 0.9003 0.075 Uiso 1 1 d R . .
H20B H -0.0416 0.3931 0.9259 0.075 Uiso 1 1 d R . .
C21 C 0.1454(5) 0.4120(5) 0.9035(3) 0.0507(11) Uani 1 1 d . . .
C22 C 0.2886(6) 0.3211(6) 0.9210(3) 0.0684(15) Uani 1 1 d . A .
H22 H 0.3228 0.2213 0.9234 0.082 Uiso 1 1 d R . .
C23 C 0.3784(6) 0.3757(7) 0.9345(3) 0.0725(16) Uani 1 1 d . . .
H23 H 0.4736 0.3131 0.9445 0.087 Uiso 1 1 d R A .
C24 C 0.3288(6) 0.5215(7) 0.9334(3) 0.0642(14) Uani 1 1 d . A .
H24 H 0.3901 0.5584 0.9426 0.077 Uiso 1 1 d R . .
C25 C 0.1885(5) 0.6143(6) 0.9184(3) 0.0525(11) Uani 1 1 d . . .
H25 H 0.1551 0.7140 0.9183 0.063 Uiso 1 1 d R A .
C26 C 0.0954(5) 0.5612(5) 0.9035(2) 0.0438(10) Uani 1 1 d . A .

loop_
_atom_site_aniso_label
_atom_site_aniso_U_11
_atom_site_aniso_U_22
_atom_site_aniso_U_33
_atom_site_aniso_U_23
_atom_site_aniso_U_13
_atom_site_aniso_U_12
Ba1 0.03729(14) 0.04160(15) 0.04092(14) -0.00116(10) -0.00140(9) -0.02074(11)
Cl1 0.0526(7) 0.0740(9) 0.0892(10) -0.0245(8) -0.0178(7) -0.0216(7)
Cl2 0.0490(6) 0.0405(6) 0.0753(8) -0.0010(6) -0.0042(6) -0.0155(5)
O1 0.0436(19) 0.066(2) 0.080(2) -0.005(2) 0.0081(17) -0.0179(17)
O2 0.0505(19) 0.079(2) 0.079(2) -0.005(2) -0.0043(17) -0.0386(18)
O3 0.0444(18) 0.0471(19) 0.077(2) -0.0003(16) 0.0071(16) -0.0193(15)
O4 0.053(2) 0.051(2) 0.085(2) -0.0013(18) 0.0195(18) -0.0274(17)
O5 0.051(2) 0.074(3) 0.083(3) -0.015(2) -0.0142(18) -0.0199(18)
O6 0.073(3) 0.072(3) 0.091(3) -0.020(2) -0.019(2) -0.016(2)
O7 0.084(3) 0.133(5) 0.250(7) -0.047(5) 0.010(4) -0.076(4)
O8A 0.140(11) 0.124(9) 0.092(4) -0.041(4) -0.061(4) -0.016(5)
O8B 0.10(3) 0.14(3) 0.171(12) -0.067(18) -0.073(18) -0.04(2)
O9 0.085(3) 0.106(4) 0.164(5) 0.004(3) -0.025(3) -0.066(3)
O10 0.111(4) 0.058(3) 0.138(4) 0.036(3) -0.043(3) -0.048(3)
O11 0.072(3) 0.068(3) 0.095(3) -0.028(2) 0.000(2) -0.003(2)
O12 0.099(3) 0.091(3) 0.066(3) -0.014(2) 0.004(2) -0.038(3)
N1 0.069(3) 0.052(3) 0.050(2) -0.0062(19) 0.000(2) -0.028(2)
N2 0.043(2) 0.041(2) 0.061(2) 0.0035(18) -0.0084(18) -0.0138(17)
N3 0.059(2) 0.040(2) 0.050(2) -0.0043(17) 0.0006(18) -0.0240(18)
N4 0.067(3) 0.049(2) 0.054(2) -0.0114(19) 0.011(2) -0.034(2)
C1 0.080(4) 0.040(3) 0.081(4) -0.013(3) 0.002(3) -0.014(3)
C2 0.058(3) 0.070(4) 0.069(4) -0.014(3) 0.001(3) -0.008(3)
C3A 0.050(7) 0.077(7) 0.064(10) -0.001(8) 0.008(8) -0.024(6)
C4A 0.039(7) 0.072(8) 0.107(13) 0.021(9) -0.011(8) -0.022(6)
C3B 0.043(5) 0.093(8) 0.057(6) -0.011(6) 0.012(5) -0.018(5)
C4B 0.046(5) 0.106(8) 0.063(7) 0.000(6) -0.010(5) -0.037(4)
C5 0.094(5) 0.098(5) 0.081(4) 0.012(3) -0.027(3) -0.075(4)
C6 0.114(5) 0.071(4) 0.063(3) -0.007(3) -0.006(3) -0.066(4)
C7 0.090(4) 0.053(3) 0.099(5) -0.028(3) 0.041(4) -0.035(3)
C8A 0.051(5) 0.051(5) 0.067(7) -0.010(4) 0.003(4) -0.012(4)
C8B 0.048(6) 0.039(6) 0.052(8) 0.001(5) 0.003(6) -0.002(5)
C9A 0.048(6) 0.068(6) 0.078(8) -0.009(6) 0.013(5) -0.029(5)
C9B 0.046(6) 0.059(6) 0.084(9) 0.001(6) 0.010(6) -0.018(5)
C10 0.045(3) 0.066(3) 0.095(4) 0.007(3) 0.019(3) -0.022(3)
C11 0.069(3) 0.064(3) 0.076(4) 0.003(3) 0.008(3) -0.047(3)
C12 0.078(4) 0.049(3) 0.075(4) -0.005(3) -0.003(3) -0.041(3)
C13 0.068(3) 0.051(3) 0.058(3) -0.001(2) 0.009(2) -0.035(3)
C14 0.054(3) 0.054(3) 0.056(3) 0.010(2) 0.005(2) -0.027(2)
C15 0.070(4) 0.066(4) 0.084(4) 0.017(3) 0.012(3) -0.022(3)
C16 0.055(4) 0.105(6) 0.114(6) 0.043(5) -0.011(4) -0.020(4)
C17 0.080(5) 0.143(8) 0.084(5) 0.046(5) -0.023(4) -0.059(5)
C18 0.090(5) 0.109(5) 0.061(3) 0.011(3) -0.006(3) -0.064(4)
C19 0.056(3) 0.073(4) 0.045(3) 0.008(2) 0.001(2) -0.036(3)
C20 0.091(4) 0.052(3) 0.053(3) 0.008(2) -0.010(3) -0.041(3)
C21 0.058(3) 0.044(3) 0.042(2) 0.006(2) -0.008(2) -0.017(2)
C22 0.073(4) 0.045(3) 0.063(3) 0.002(2) -0.015(3) -0.007(3)
C23 0.050(3) 0.079(4) 0.064(3) -0.001(3) -0.019(3) -0.008(3)
C24 0.050(3) 0.084(4) 0.057(3) 0.000(3) -0.009(2) -0.030(3)
C25 0.053(3) 0.057(3) 0.045(2) 0.001(2) -0.008(2) -0.024(2)
C26 0.044(2) 0.048(3) 0.035(2) 0.0018(19) -0.0027(18) -0.019(2)

loop_
_atom_type_symbol
_atom_type_description
_atom_type_scat_dispersion_real
_atom_type_scat_dispersion_imag
_atom_type_scat_source
Ba Ba -0.3244 2.2819 'International Tables Vol C Tables 4.2.6.8 and 6.1.1.4'
Cl Cl 0.1484 0.1585 'International Tables Vol C Tables 4.2.6.8 and 6.1.1.4'
O O 0.0106 0.0060 'International Tables Vol C Tables 4.2.6.8 and 6.1.1.4'
N N 0.0061 0.0033 'International Tables Vol C Tables 4.2.6.8 and 6.1.1.4'
C C 0.0033 0.0016 'International Tables Vol C Tables 4.2.6.8 and 6.1.1.4'
H H 0.0000 0.0000 'International Tables Vol C Tables 4.2.6.8 and 6.1.1.4'

loop_
_geom_angle_atom_site_label_1
_geom_angle_atom_site_label_2
_geom_angle_atom_site_label_3
_geom_angle
_geom_angle_site_symmetry_1
_geom_angle_site_symmetry_3
_geom_angle_publ_flag
O4 Ba1 O3 59.40(9) . . ?
O4 Ba1 O2 146.87(12) . . ?
O3 Ba1 O2 112.73(10) . . ?
O4 Ba1 O1 119.29(11) . . ?
O3 Ba1 O1 163.36(11) . . ?
O2 Ba1 O1 58.17(11) . . ?
O4 Ba1 O5 80.98(11) . . ?
O3 Ba1 O5 116.63(10) . . ?
O2 Ba1 O5 125.53(10) . . ?
O1 Ba1 O5 78.05(10) . . ?
O4 Ba1 N1 137.38(12) . . ?
O3 Ba1 N1 103.02(11) . . ?
O2 Ba1 N1 74.47(12) . . ?
O1 Ba1 N1 88.29(12) . . ?
O5 Ba1 N1 73.44(11) . . ?
O4 Ba1 N2 68.62(11) . . ?
O3 Ba1 N2 72.81(10) . . ?
O2 Ba1 N2 78.30(11) . . ?
O1 Ba1 N2 91.12(11) . . ?
O5 Ba1 N2 137.32(11) . . ?
N1 Ba1 N2 148.21(11) . . ?
O4 Ba1 O6 68.15(12) . . ?
O3 Ba1 O6 73.07(10) . . ?
O2 Ba1 O6 143.86(12) . . ?
O1 Ba1 O6 122.89(11) . . ?
O5 Ba1 O6 45.70(10) . . ?
N1 Ba1 O6 69.56(13) . . ?
N2 Ba1 O6 134.29(11) . . ?
O4 Ba1 N3 59.03(10) . . ?
O3 Ba1 N3 113.84(10) . . ?
O2 Ba1 N3 105.41(11) . . ?
O1 Ba1 N3 60.56(11) . . ?
O5 Ba1 N3 74.35(11) . . ?
N1 Ba1 N3 138.97(10) . . ?
N2 Ba1 N3 64.58(10) . . ?
O6 Ba1 N3 103.87(12) . . ?
O4 Ba1 N4 119.35(10) . . ?
O3 Ba1 N4 60.64(10) . . ?
O2 Ba1 N4 58.02(11) . . ?
O1 Ba1 N4 115.25(11) . . ?
O5 Ba1 N4 135.80(11) . . ?
N1 Ba1 N4 65.54(10) . . ?
N2 Ba1 N4 86.24(11) . . ?
O6 Ba1 N4 102.42(12) . . ?
N3 Ba1 N4 149.71(11) . . ?
O7 Cl1 O8A 114.4(15) . . ?
O7 Cl1 O8B 90(5) . . ?
O7 Cl1 O6 110.0(3) . . ?
O8A Cl1 O6 108.7(9) . . ?
O8B Cl1 O6 122(5) . . ?
O7 Cl1 O5 108.8(3) . . ?
O8A Cl1 O5 106.8(10) . . ?
O8B Cl1 O5 117(4) . . ?
O6 Cl1 O5 107.8(2) . . ?
O10 Cl2 O11 109.8(3) . . ?
O10 Cl2 O9 109.1(3) . . ?
O11 Cl2 O9 108.3(3) . . ?
O10 Cl2 O12 110.4(3) . . ?
O11 Cl2 O12 109.5(3) . . ?
O9 Cl2 O12 109.7(3) . . ?
C2 O1 C3B 119.2(7) . . ?
C2 O1 C3A 99.4(7) . . ?
C2 O1 Ba1 122.9(3) . . ?
C3B O1 Ba1 115.7(6) . . ?
C3A O1 Ba1 122.3(7) . . ?
C5 O2 C4B 110.9(6) . . ?
C5 O2 C4A 119.8(9) . . ?
C5 O2 Ba1 123.7(3) . . ?
C4B O2 Ba1 123.0(6) . . ?
C4A O2 Ba1 114.9(9) . . ?
C8B O3 C9B 115.0(7) . . ?
C8A O3 C9A 104.8(6) . . ?
C8B O3 Ba1 112.6(5) . . ?
C9B O3 Ba1 112.3(5) . . ?
C8A O3 Ba1 119.7(4) . . ?
C9A O3 Ba1 118.8(5) . . ?
C10 O4 C11 114.5(4) . . ?
C10 O4 Ba1 119.8(3) . . ?
C11 O4 Ba1 125.3(3) . . ?
Cl1 O5 Ba1 104.46(18) . . ?
Cl1 O6 Ba1 101.3(2) . . ?
C19 N1 Ba1 114.5(3) . . ?
C26 N2 Ba1 110.5(2) . . ?
C12 N3 C20 109.3(4) . . ?
C12 N3 C1 106.5(4) . . ?
C20 N3 C1 111.3(4) . . ?
C12 N3 Ba1 103.5(3) . . ?
C20 N3 Ba1 122.0(3) . . ?
C1 N3 Ba1 103.0(3) . . ?
C6 N4 C13 110.0(4) . . ?
C6 N4 C7 108.4(5) . . ?
C13 N4 C7 110.3(4) . . ?
C6 N4 Ba1 100.4(3) . . ?
C13 N4 Ba1 118.8(3) . . ?
C7 N4 Ba1 108.1(3) . . ?
N3 C1 C2 115.4(4) . . ?
O1 C2 C1 110.9(5) . . ?
O1 C3A C4A 103.6(14) . . ?
O2 C4A C3A 108.2(13) . . ?
O1 C3B C4B 110.2(8) . . ?
O2 C4B C3B 105.5(8) . . ?
O2 C5 C6 109.7(4) . . ?
N4 C6 C5 115.6(5) . . ?
C8B C7 N4 117.5(7) . . ?
C8A C7 N4 122.7(6) . . ?
C7 C8A O3 111.5(6) . . ?
C7 C8B O3 116.8(9) . . ?
C10 C9A O3 109.8(7) . . ?
O3 C9B C10 109.7(8) . . ?
O4 C10 C9A 116.8(6) . . ?
O4 C10 C9B 113.3(6) . . ?
O4 C11 C12 109.8(4) . . ?
N3 C12 C11 114.1(4) . . ?
N4 C13 C14 113.4(4) . . ?
C19 C14 C15 118.1(5) . . ?
C19 C14 C13 120.9(5) . . ?
C15 C14 C13 120.9(5) . . ?
C16 C15 C14 119.9(7) . . ?
C17 C16 C15 121.4(7) . . ?
C16 C17 C18 120.3(7) . . ?
C17 C18 C19 121.0(7) . . ?
C14 C19 C18 119.2(6) . . ?
C14 C19 N1 120.8(5) . . ?
C18 C19 N1 120.0(5) . . ?
N3 C20 C21 115.5(4) . . ?
C26 C21 C22 117.6(5) . . ?
C26 C21 C20 121.3(4) . . ?
C22 C21 C20 121.0(5) . . ?
C23 C22 C21 121.7(5) . . ?
C24 C23 C22 120.1(5) . . ?
C23 C24 C25 120.1(5) . . ?
C24 C25 C26 120.8(5) . . ?
C21 C26 C25 119.6(4) . . ?
C21 C26 N2 121.3(4) . . ?
C25 C26 N2 119.0(4) . . ?

loop_
_geom_bond_atom_site_label_1
_geom_bond_atom_site_label_2
_geom_bond_distance
_geom_bond_site_symmetry_2
_geom_bond_publ_flag
Ba1 O4 2.765(3) . ?
Ba1 O3 2.777(3) . ?
Ba1 O2 2.791(3) . ?
Ba1 O1 2.792(3) . ?
Ba1 O5 2.933(4) . ?
Ba1 N1 2.959(4) . ?
Ba1 N2 2.959(4) . ?
Ba1 O6 3.004(4) . ?
Ba1 N3 3.009(4) . ?
Ba1 N4 3.027(4) . ?
Cl1 O7 1.402(5) . ?
Cl1 O8A 1.417(7) . ?
Cl1 O8B 1.418(16) . ?
Cl1 O6 1.426(4) . ?
Cl1 O5 1.430(4) . ?
Cl2 O10 1.409(4) . ?
Cl2 O11 1.413(4) . ?
Cl2 O9 1.431(4) . ?
Cl2 O12 1.433(4) . ?
O1 C2 1.408(7) . ?
O1 C3B 1.462(9) . ?
O1 C3A 1.468(12) . ?
O2 C5 1.430(6) . ?
O2 C4B 1.436(9) . ?
O2 C4A 1.485(13) . ?
O3 C8B 1.432(11) . ?
O3 C9B 1.435(10) . ?
O3 C8A 1.443(9) . ?
O3 C9A 1.473(10) . ?
O4 C10 1.407(6) . ?
O4 C11 1.420(6) . ?
N1 C19 1.411(7) . ?
N2 C26 1.423(5) . ?
N3 C12 1.480(6) . ?
N3 C20 1.490(6) . ?
N3 C1 1.495(6) . ?
N4 C6 1.472(7) . ?
N4 C13 1.481(6) . ?
N4 C7 1.487(7) . ?
C1 C2 1.501(8) . ?
C3A C4A 1.488(15) . ?
C3B C4B 1.489(12) . ?
C5 C6 1.481(9) . ?
C7 C8B 1.332(12) . ?
C7 C8A 1.404(10) . ?
C9A C10 1.421(11) . ?
C9B C10 1.462(11) . ?
C11 C12 1.509(7) . ?
C13 C14 1.486(7) . ?
C14 C19 1.394(7) . ?
C14 C15 1.424(8) . ?
C15 C16 1.390(10) . ?
C16 C17 1.338(11) . ?
C17 C18 1.374(10) . ?
C18 C19 1.410(8) . ?
C20 C21 1.504(7) . ?
C21 C26 1.392(6) . ?
C21 C22 1.406(7) . ?
C22 C23 1.365(8) . ?
C23 C24 1.359(8) . ?
C24 C25 1.373(7) . ?
C25 C26 1.393(6) . ?

loop_
_geom_hbond_atom_site_label_D
_geom_hbond_atom_site_label_H
_geom_hbond_atom_site_label_A
_geom_hbond_distance_DH
_geom_hbond_distance_HA
_geom_hbond_distance_DA
_geom_hbond_angle_DHA
_geom_hbond_site_symmetry_A
N2 H3N O11 1.03 2.23 3.032(5) 133.1 .
N2 H4N O4 0.90 2.59 3.230(5) 128.4 .
N1 H2N O8A 0.82 2.63 3.229(15) 131.6 2_566

loop_
_geom_torsion_atom_site_label_1
_geom_torsion_atom_site_label_2
_geom_torsion_atom_site_label_3
_geom_torsion_atom_site_label_4
_geom_torsion
_geom_torsion_site_symmetry_1
_geom_torsion_site_symmetry_2
_geom_torsion_site_symmetry_3
_geom_torsion_site_symmetry_4
_geom_torsion_publ_flag
O4 Ba1 O1 C2 -1.3(4) . . . . ?
O3 Ba1 O1 C2 79.4(5) . . . . ?
O2 Ba1 O1 C2 140.1(4) . . . . ?
O5 Ba1 O1 C2 -73.7(4) . . . . ?
N1 Ba1 O1 C2 -147.1(4) . . . . ?
N2 Ba1 O1 C2 64.7(4) . . . . ?
O6 Ba1 O1 C2 -82.9(4) . . . . ?
N3 Ba1 O1 C2 4.9(4) . . . . ?
N4 Ba1 O1 C2 151.0(4) . . . . ?
O4 Ba1 O1 C3B -164.4(6) . . . . ?
O3 Ba1 O1 C3B -83.6(7) . . . . ?
O2 Ba1 O1 C3B -22.9(6) . . . . ?
O5 Ba1 O1 C3B 123.3(6) . . . . ?
N1 Ba1 O1 C3B 49.8(6) . . . . ?
N2 Ba1 O1 C3B -98.4(6) . . . . ?
O6 Ba1 O1 C3B 114.0(6) . . . . ?
N3 Ba1 O1 C3B -158.1(6) . . . . ?
N4 Ba1 O1 C3B -12.0(6) . . . . ?
O4 Ba1 O1 C3A -131.1(10) . . . . ?
O3 Ba1 O1 C3A -50.4(11) . . . . ?
O2 Ba1 O1 C3A 10.4(10) . . . . ?
O5 Ba1 O1 C3A 156.5(10) . . . . ?
N1 Ba1 O1 C3A 83.1(10) . . . . ?
N2 Ba1 O1 C3A -65.1(10) . . . . ?
O6 Ba1 O1 C3A 147.3(10) . . . . ?
N3 Ba1 O1 C3A -124.9(10) . . . . ?
N4 Ba1 O1 C3A 21.2(10) . . . . ?
O4 Ba1 O2 C5 -74.3(4) . . . . ?
O3 Ba1 O2 C5 -5.9(4) . . . . ?
O1 Ba1 O2 C5 -170.2(4) . . . . ?
O5 Ba1 O2 C5 147.8(4) . . . . ?
N1 Ba1 O2 C5 92.0(4) . . . . ?
N2 Ba1 O2 C5 -71.4(4) . . . . ?
O6 Ba1 O2 C5 86.3(4) . . . . ?
N3 Ba1 O2 C5 -130.6(4) . . . . ?
N4 Ba1 O2 C5 21.5(4) . . . . ?
O4 Ba1 O2 C4B 86.6(7) . . . . ?
O3 Ba1 O2 C4B 155.0(7) . . . . ?
O1 Ba1 O2 C4B -9.3(7) . . . . ?
O5 Ba1 O2 C4B -51.3(7) . . . . ?
N1 Ba1 O2 C4B -107.1(7) . . . . ?
N2 Ba1 O2 C4B 89.4(7) . . . . ?
O6 Ba1 O2 C4B -112.8(7) . . . . ?
N3 Ba1 O2 C4B 30.2(7) . . . . ?
N4 Ba1 O2 C4B -177.7(7) . . . . ?
O4 Ba1 O2 C4A 120.3(9) . . . . ?
O3 Ba1 O2 C4A -171.3(9) . . . . ?
O1 Ba1 O2 C4A 24.4(9) . . . . ?
O5 Ba1 O2 C4A -17.6(9) . . . . ?
N1 Ba1 O2 C4A -73.4(9) . . . . ?
N2 Ba1 O2 C4A 123.2(9) . . . . ?
O6 Ba1 O2 C4A -79.1(9) . . . . ?
N3 Ba1 O2 C4A 63.9(9) . . . . ?
N4 Ba1 O2 C4A -144.0(9) . . . . ?
O4 Ba1 O3 C8B -164.0(7) . . . . ?
O2 Ba1 O3 C8B 52.2(7) . . . . ?
O1 Ba1 O3 C8B 105.7(7) . . . . ?
O5 Ba1 O3 C8B -104.0(7) . . . . ?
N1 Ba1 O3 C8B -26.2(7) . . . . ?
N2 Ba1 O3 C8B 121.1(7) . . . . ?
O6 Ba1 O3 C8B -89.8(7) . . . . ?
N3 Ba1 O3 C8B 172.2(7) . . . . ?
N4 Ba1 O3 C8B 25.6(7) . . . . ?
O4 Ba1 O3 C9B -32.2(6) . . . . ?
O2 Ba1 O3 C9B -176.0(6) . . . . ?
O1 Ba1 O3 C9B -122.6(7) . . . . ?
O5 Ba1 O3 C9B 27.8(7) . . . . ?
N1 Ba1 O3 C9B 105.6(6) . . . . ?
N2 Ba1 O3 C9B -107.1(6) . . . . ?
O6 Ba1 O3 C9B 42.0(6) . . . . ?
N3 Ba1 O3 C9B -56.0(7) . . . . ?
N4 Ba1 O3 C9B 157.4(7) . . . . ?
O4 Ba1 O3 C8A 148.2(6) . . . . ?
O2 Ba1 O3 C8A 4.4(6) . . . . ?
O1 Ba1 O3 C8A 57.8(7) . . . . ?
O5 Ba1 O3 C8A -151.8(5) . . . . ?
N1 Ba1 O3 C8A -74.0(6) . . . . ?
N2 Ba1 O3 C8A 73.3(5) . . . . ?
O6 Ba1 O3 C8A -137.6(6) . . . . ?
N3 Ba1 O3 C8A 124.4(5) . . . . ?
N4 Ba1 O3 C8A -22.2(5) . . . . ?
O4 Ba1 O3 C9A 17.7(7) . . . . ?
O2 Ba1 O3 C9A -126.2(7) . . . . ?
O1 Ba1 O3 C9A -72.7(8) . . . . ?
O5 Ba1 O3 C9A 77.6(7) . . . . ?
N1 Ba1 O3 C9A 155.4(7) . . . . ?
N2 Ba1 O3 C9A -57.2(7) . . . . ?
O6 Ba1 O3 C9A 91.9(7) . . . . ?
N3 Ba1 O3 C9A -6.1(7) . . . . ?
N4 Ba1 O3 C9A -152.7(7) . . . . ?
O3 Ba1 O4 C10 6.1(4) . . . . ?
O2 Ba1 O4 C10 91.3(4) . . . . ?
O1 Ba1 O4 C10 167.0(4) . . . . ?
O5 Ba1 O4 C10 -122.3(4) . . . . ?
N1 Ba1 O4 C10 -69.0(4) . . . . ?
N2 Ba1 O4 C10 88.3(4) . . . . ?
O6 Ba1 O4 C10 -76.5(4) . . . . ?
N3 Ba1 O4 C10 160.6(4) . . . . ?
N4 Ba1 O4 C10 15.8(4) . . . . ?
O3 Ba1 O4 C11 -166.1(4) . . . . ?
O2 Ba1 O4 C11 -80.9(4) . . . . ?
O1 Ba1 O4 C11 -5.2(4) . . . . ?
O5 Ba1 O4 C11 65.5(4) . . . . ?
N1 Ba1 O4 C11 118.7(4) . . . . ?
N2 Ba1 O4 C11 -84.0(4) . . . . ?
O6 Ba1 O4 C11 111.2(4) . . . . ?
N3 Ba1 O4 C11 -11.6(4) . . . . ?
N4 Ba1 O4 C11 -156.4(4) . . . . ?
O7 Cl1 O5 Ba1 -111.0(3) . . . . ?
O8A Cl1 O5 Ba1 125.1(12) . . . . ?
O8B Cl1 O5 Ba1 150(6) . . . . ?
O6 Cl1 O5 Ba1 8.4(3) . . . . ?
O4 Ba1 O5 Cl1 62.9(2) . . . . ?
O3 Ba1 O5 Cl1 13.9(3) . . . . ?
O2 Ba1 O5 Cl1 -138.86(19) . . . . ?
O1 Ba1 O5 Cl1 -174.4(2) . . . . ?
N1 Ba1 O5 Cl1 -82.6(2) . . . . ?
N2 Ba1 O5 Cl1 107.1(2) . . . . ?
O6 Ba1 O5 Cl1 -5.27(18) . . . . ?
N3 Ba1 O5 Cl1 123.1(2) . . . . ?
N4 Ba1 O5 Cl1 -60.4(3) . . . . ?
O7 Cl1 O6 Ba1 110.5(4) . . . . ?
O8A Cl1 O6 Ba1 -123.5(14) . . . . ?
O8B Cl1 O6 Ba1 -147(5) . . . . ?
O5 Cl1 O6 Ba1 -8.1(3) . . . . ?
O4 Ba1 O6 Cl1 -93.7(2) . . . . ?
O3 Ba1 O6 Cl1 -156.9(3) . . . . ?
O2 Ba1 O6 Cl1 97.6(3) . . . . ?
O1 Ba1 O6 Cl1 17.9(3) . . . . ?
O5 Ba1 O6 Cl1 5.21(18) . . . . ?
N1 Ba1 O6 Cl1 91.7(2) . . . . ?
N2 Ba1 O6 Cl1 -113.7(2) . . . . ?
N3 Ba1 O6 Cl1 -45.8(2) . . . . ?
N4 Ba1 O6 Cl1 149.4(2) . . . . ?
O4 Ba1 N1 C19 55.5(4) . . . . ?
O3 Ba1 N1 C19 -3.2(4) . . . . ?
O2 Ba1 N1 C19 -113.5(3) . . . . ?
O1 Ba1 N1 C19 -170.9(3) . . . . ?
O5 Ba1 N1 C19 111.1(3) . . . . ?
N2 Ba1 N1 C19 -81.5(4) . . . . ?
O6 Ba1 N1 C19 62.9(3) . . . . ?
N3 Ba1 N1 C19 150.7(3) . . . . ?
N4 Ba1 N1 C19 -52.0(3) . . . . ?
O4 Ba1 N2 C26 125.2(3) . . . . ?
O3 Ba1 N2 C26 -171.6(3) . . . . ?
O2 Ba1 N2 C26 -53.1(3) . . . . ?
O1 Ba1 N2 C26 4.0(3) . . . . ?
O5 Ba1 N2 C26 77.5(3) . . . . ?
N1 Ba1 N2 C26 -84.5(3) . . . . ?
O6 Ba1 N2 C26 145.1(3) . . . . ?
N3 Ba1 N2 C26 60.4(3) . . . . ?
N4 Ba1 N2 C26 -111.2(3) . . . . ?
O4 Ba1 N3 C12 33.6(3) . . . . ?
O3 Ba1 N3 C12 57.5(3) . . . . ?
O2 Ba1 N3 C12 -178.4(3) . . . . ?
O1 Ba1 N3 C12 -140.0(3) . . . . ?
O5 Ba1 N3 C12 -55.1(3) . . . . ?
N1 Ba1 N3 C12 -94.5(3) . . . . ?
N2 Ba1 N3 C12 112.9(3) . . . . ?
O6 Ba1 N3 C12 -19.8(3) . . . . ?
N4 Ba1 N3 C12 129.7(3) . . . . ?
O4 Ba1 N3 C20 -89.8(4) . . . . ?
O3 Ba1 N3 C20 -65.9(4) . . . . ?
O2 Ba1 N3 C20 58.1(4) . . . . ?
O1 Ba1 N3 C20 96.5(4) . . . . ?
O5 Ba1 N3 C20 -178.6(4) . . . . ?
N1 Ba1 N3 C20 142.0(3) . . . . ?
N2 Ba1 N3 C20 -10.5(3) . . . . ?
O6 Ba1 N3 C20 -143.3(4) . . . . ?
N4 Ba1 N3 C20 6.2(5) . . . . ?
O4 Ba1 N3 C1 144.5(3) . . . . ?
O3 Ba1 N3 C1 168.4(3) . . . . ?
O2 Ba1 N3 C1 -67.6(3) . . . . ?
O1 Ba1 N3 C1 -29.2(3) . . . . ?
O5 Ba1 N3 C1 55.7(3) . . . . ?
N1 Ba1 N3 C1 16.3(4) . . . . ?
N2 Ba1 N3 C1 -136.2(3) . . . . ?
O6 Ba1 N3 C1 91.0(3) . . . . ?
N4 Ba1 N3 C1 -119.4(3) . . . . ?
O4 Ba1 N4 C6 102.5(3) . . . . ?
O3 Ba1 N4 C6 112.0(3) . . . . ?
O2 Ba1 N4 C6 -38.9(3) . . . . ?
O1 Ba1 N4 C6 -49.8(3) . . . . ?
O5 Ba1 N4 C6 -148.8(3) . . . . ?
N1 Ba1 N4 C6 -125.3(3) . . . . ?
N2 Ba1 N4 C6 39.6(3) . . . . ?
O6 Ba1 N4 C6 174.2(3) . . . . ?
N3 Ba1 N4 C6 24.5(4) . . . . ?
O4 Ba1 N4 C13 -137.6(3) . . . . ?
O3 Ba1 N4 C13 -128.1(4) . . . . ?
O2 Ba1 N4 C13 81.0(3) . . . . ?
O1 Ba1 N4 C13 70.1(4) . . . . ?
O5 Ba1 N4 C13 -28.9(4) . . . . ?
N1 Ba1 N4 C13 -5.4(3) . . . . ?
N2 Ba1 N4 C13 159.5(3) . . . . ?
O6 Ba1 N4 C13 -65.9(4) . . . . ?
N3 Ba1 N4 C13 144.4(3) . . . . ?
O4 Ba1 N4 C7 -11.0(4) . . . . ?
O3 Ba1 N4 C7 -1.5(4) . . . . ?
O2 Ba1 N4 C7 -152.4(4) . . . . ?
O1 Ba1 N4 C7 -163.3(4) . . . . ?
O5 Ba1 N4 C7 97.7(4) . . . . ?
N1 Ba1 N4 C7 121.2(4) . . . . ?
N2 Ba1 N4 C7 -73.8(4) . . . . ?
O6 Ba1 N4 C7 60.8(4) . . . . ?
N3 Ba1 N4 C7 -89.0(4) . . . . ?
C12 N3 C1 C2 165.8(5) . . . . ?
C20 N3 C1 C2 -75.2(6) . . . . ?
Ba1 N3 C1 C2 57.2(5) . . . . ?
C3B O1 C2 C1 -176.1(6) . . . . ?
C3A O1 C2 C1 160.2(10) . . . . ?
Ba1 O1 C2 C1 21.4(6) . . . . ?
N3 C1 C2 O1 -56.7(7) . . . . ?
C2 O1 C3A C4A 179.6(15) . . . . ?
Ba1 O1 C3A C4A -41(2) . . . . ?
C5 O2 C4A C3A 136.4(15) . . . . ?
Ba1 O2 C4A C3A -58(2) . . . . ?
O1 C3A C4A O2 61(2) . . . . ?
C2 O1 C3B C4B -110.6(11) . . . . ?
Ba1 O1 C3B C4B 53.1(13) . . . . ?
C5 O2 C4B C3B -159.5(9) . . . . ?
Ba1 O2 C4B C3B 37.5(14) . . . . ?
O1 C3B C4B O2 -56.6(16) . . . . ?
C4B O2 C5 C6 -161.1(7) . . . . ?
C4A O2 C5 C6 166.5(11) . . . . ?
Ba1 O2 C5 C6 1.7(6) . . . . ?
C13 N4 C6 C5 -61.8(6) . . . . ?
C7 N4 C6 C5 177.4(5) . . . . ?
Ba1 N4 C6 C5 64.2(5) . . . . ?
O2 C5 C6 N4 -49.5(7) . . . . ?
C6 N4 C7 C8B -133.8(8) . . . . ?
C13 N4 C7 C8B 105.7(8) . . . . ?
Ba1 N4 C7 C8B -25.7(9) . . . . ?
C6 N4 C7 C8A -81.1(8) . . . . ?
C13 N4 C7 C8A 158.4(7) . . . . ?
Ba1 N4 C7 C8A 27.0(9) . . . . ?
N4 C7 C8A O3 -48.4(11) . . . . ?
C9A O3 C8A C7 -178.8(8) . . . . ?
Ba1 O3 C8A C7 44.8(9) . . . . ?
N4 C7 C8B O3 56.8(13) . . . . ?
C9B O3 C8B C7 173.8(10) . . . . ?
Ba1 O3 C8B C7 -55.8(12) . . . . ?
C8A O3 C9A C10 -175.9(9) . . . . ?
Ba1 O3 C9A C10 -39.0(11) . . . . ?
C8B O3 C9B C10 -172.8(9) . . . . ?
Ba1 O3 C9B C10 56.7(11) . . . . ?
C11 O4 C10 C9A 142.6(8) . . . . ?
Ba1 O4 C10 C9A -30.5(9) . . . . ?
C11 O4 C10 C9B -167.0(8) . . . . ?
Ba1 O4 C10 C9B 20.0(9) . . . . ?
O3 C9A C10 O4 44.6(12) . . . . ?
O3 C9B C10 O4 -50.7(12) . . . . ?
C10 O4 C11 C12 174.1(5) . . . . ?
Ba1 O4 C11 C12 -13.3(6) . . . . ?
C20 N3 C12 C11 72.0(6) . . . . ?
C1 N3 C12 C11 -167.7(5) . . . . ?
Ba1 N3 C12 C11 -59.4(5) . . . . ?
O4 C11 C12 N3 52.3(6) . . . . ?
C6 N4 C13 C14 174.4(4) . . . . ?
C7 N4 C13 C14 -66.0(5) . . . . ?
Ba1 N4 C13 C14 59.6(5) . . . . ?
N4 C13 C14 C19 -73.4(6) . . . . ?
N4 C13 C14 C15 104.9(5) . . . . ?
C19 C14 C15 C16 1.8(8) . . . . ?
C13 C14 C15 C16 -176.6(5) . . . . ?
C14 C15 C16 C17 -0.7(10) . . . . ?
C15 C16 C17 C18 -0.7(11) . . . . ?
C16 C17 C18 C19 1.0(10) . . . . ?
C15 C14 C19 C18 -1.5(7) . . . . ?
C13 C14 C19 C18 176.9(4) . . . . ?
C15 C14 C19 N1 179.9(4) . . . . ?
C13 C14 C19 N1 -1.7(7) . . . . ?
C17 C18 C19 C14 0.2(8) . . . . ?
C17 C18 C19 N1 178.8(5) . . . . ?
Ba1 N1 C19 C14 69.7(5) . . . . ?
Ba1 N1 C19 C18 -108.9(4) . . . . ?
C12 N3 C20 C21 -162.0(4) . . . . ?
C1 N3 C20 C21 80.6(5) . . . . ?
Ba1 N3 C20 C21 -41.3(6) . . . . ?
N3 C20 C21 C26 68.3(6) . . . . ?
N3 C20 C21 C22 -114.5(5) . . . . ?
C26 C21 C22 C23 -2.7(7) . . . . ?
C20 C21 C22 C23 180.0(5) . . . . ?
C21 C22 C23 C24 1.8(9) . . . . ?
C22 C23 C24 C25 -0.2(8) . . . . ?
C23 C24 C25 C26 -0.6(8) . . . . ?
C22 C21 C26 C25 1.9(6) . . . . ?
C20 C21 C26 C25 179.2(4) . . . . ?
C22 C21 C26 N2 -179.8(4) . . . . ?
C20 C21 C26 N2 -2.4(7) . . . . ?
C24 C25 C26 C21 -0.3(7) . . . . ?
C24 C25 C26 N2 -178.7(4) . . . . ?
Ba1 N2 C26 C21 -71.2(4) . . . . ?
Ba1 N2 C26 C25 107.2(4) . . . . ?
